data_7041006
loop_
_publ_author_name
'Suckert, Stefan'
'Rams, Micha\/l'
'B\"ohme, Michael'
'Germann, Luzia S.'
'Dinnebier, Robert E.'
'Plass, Winfried'
'Werner, Julia'
'N\"ather, Christian'

_publ_section_title
;
 Synthesis, structures, magnetic, and theoretical investigations of
 layered Co and Ni thiocyanate coordination polymers.
;
_journal_issue 45
_journal_name_full 'Dalton transactions (Cambridge, England : 2003)'
_journal_page_first 18190
_journal_page_last 18201
_journal_paper_doi 10.1039/c6dt03752f
_journal_volume 45
_journal_year 2016
_chemical_formula_moiety 'C34 H36 N6 Ni O8 S2'
_chemical_formula_sum 'C34 H36 N6 Ni O8 S2'
_chemical_formula_weight 779.52
_chemical_name_systematic
;
 ?
;
_space_group_crystal_system monoclinic
_space_group_IT_number 4
_space_group_name_Hall 'P 2yb'
_space_group_name_H-M_alt 'P 1 21 1'
_symmetry_space_group_name_Hall 'P 2yb'
_symmetry_space_group_name_H-M 'P 1 21 1'
_atom_sites_solution_hydrogens geom
_audit_creation_method SHELXL-2014
_audit_update_record
;
2016-09-27 deposited with the CCDC.
2016-10-24 downloaded from the CCDC.
;
_cell_angle_alpha 90
_cell_angle_beta 95.618(2)
_cell_angle_gamma 90
_cell_formula_units_Z 2
_cell_length_a 11.0327(3)
_cell_length_b 14.2185(3)
_cell_length_c 11.9259(4)
_cell_measurement_reflns_used 27836
_cell_measurement_temperature 170(2)
_cell_measurement_theta_max 27.350
_cell_measurement_theta_min 1.716
_cell_volume 1861.81(9)
_computing_structure_refinement 'SHELXL-2014 (Sheldrick, 2014)'
_diffrn_ambient_temperature 170(2)
_diffrn_measured_fraction_theta_full 1.000
_diffrn_measured_fraction_theta_max 0.996
_diffrn_measurement_device_type 'STOE IPDS-2'
_diffrn_measurement_method 'omega scans'
_diffrn_radiation_type MoK\a
_diffrn_radiation_wavelength 0.71073
_diffrn_reflns_av_R_equivalents 0.0528
_diffrn_reflns_av_unetI/netI 0.0364
_diffrn_reflns_Laue_measured_fraction_full 1.000
_diffrn_reflns_Laue_measured_fraction_max 0.996
_diffrn_reflns_limit_h_max 14
_diffrn_reflns_limit_h_min -14
_diffrn_reflns_limit_k_max 18
_diffrn_reflns_limit_k_min -18
_diffrn_reflns_limit_l_max 15
_diffrn_reflns_limit_l_min -15
_diffrn_reflns_number 27836
_diffrn_reflns_point_group_measured_fraction_full 1.000
_diffrn_reflns_point_group_measured_fraction_max 0.994
_diffrn_reflns_theta_full 25.242
_diffrn_reflns_theta_max 27.350
_diffrn_reflns_theta_min 1.716
_exptl_absorpt_coefficient_mu 0.690
_exptl_absorpt_correction_T_max 0.938
_exptl_absorpt_correction_T_min 0.917
_exptl_absorpt_correction_type numerical
_exptl_absorpt_process_details 'X-Shape and X-Red 32 (STOE, 2008)'
_exptl_crystal_colour blue
_exptl_crystal_density_diffrn 1.390
_exptl_crystal_description block
_exptl_crystal_F_000 812
_exptl_crystal_size_max 0.1510
_exptl_crystal_size_mid 0.0856
_exptl_crystal_size_min 0.053
_refine_diff_density_max 0.269
_refine_diff_density_min -0.320
_refine_diff_density_rms 0.038
_refine_ls_abs_structure_details
;
 Flack x determined using 3405 quotients [(I+)-(I-)]/[(I+)+(I-)]
 (Parsons, Flack and Wagner, Acta Cryst. B69 (2013) 249-259).
;
_refine_ls_abs_structure_Flack 0.003(5)
_refine_ls_extinction_method none
_refine_ls_goodness_of_fit_ref 1.064
_refine_ls_hydrogen_treatment constr
_refine_ls_matrix_type full
_refine_ls_number_parameters 502
_refine_ls_number_reflns 8365
_refine_ls_number_restraints 5
_refine_ls_restrained_S_all 1.076
_refine_ls_R_factor_all 0.0340
_refine_ls_R_factor_gt 0.0305
_refine_ls_shift/su_max 0.001
_refine_ls_shift/su_mean 0.000
_refine_ls_structure_factor_coef Fsqd
_refine_ls_weighting_details 'w=1/[\s^2^(Fo^2^)+(0.0431P)^2^+0.0897P] where P=(Fo^2^+2Fc^2^)/3'
_refine_ls_weighting_scheme calc
_refine_ls_wR_factor_gt 0.0754
_refine_ls_wR_factor_ref 0.0767
_reflns_Friedel_coverage 0.919
_reflns_Friedel_fraction_full 1.000
_reflns_Friedel_fraction_max 0.993
_reflns_number_gt 7689
_reflns_number_total 8365
_reflns_threshold_expression 'I > 2\s(I)'
_cod_data_source_file c6dt03752f2.cif
_cod_data_source_block ss1892fneu
_cod_depositor_comments 'Adding full bibliography for 7041006--7041007.cif.'
_cod_database_code 7041006
_shelx_space_group_comment
;
The symmetry employed for this shelxl refinement is uniquely defined
by the following loop, which should always be used as a source of
symmetry information in preference to the above space-group names.
They are only intended as comments.
;
_shelxl_version_number 2014-3

loop_
_space_group_symop_operation_xyz
'x, y, z'
'-x, y+1/2, -z'

loop_
_atom_site_label
_atom_site_type_symbol
_atom_site_fract_x
_atom_site_fract_y
_atom_site_fract_z
_atom_site_U_iso_or_equiv
_atom_site_adp_type
_atom_site_occupancy
_atom_site_site_symmetry_order
_atom_site_calc_flag
_atom_site_refinement_flags_posn
_atom_site_refinement_flags_adp
_atom_site_refinement_flags_occupancy
_atom_site_disorder_assembly
_atom_site_disorder_group
Ni1 Ni 0.58216(3) 0.92501(2) 0.70993(3) 0.03173(9) Uani 1 1 d . . . . .
N1 N 0.6557(2) 1.05489(18) 0.6936(2) 0.0376(5) Uani 1 1 d . . . . .
C1 C 0.6979(3) 1.1268(2) 0.7200(3) 0.0382(6) Uani 1 1 d . . . . .
S1 S 0.75320(11) 1.22770(7) 0.76337(12) 0.0717(3) Uani 1 1 d . . . . .
N2 N 0.5108(2) 0.79227(18) 0.7203(2) 0.0387(5) Uani 1 1 d . . . . .
C2 C 0.4800(3) 0.7160(2) 0.6964(3) 0.0395(6) Uani 1 1 d . . . . .
S2 S 0.43783(12) 0.60961(7) 0.66234(11) 0.0711(3) Uani 1 1 d . . . . .
N11 N 0.6170(2) 0.89216(17) 0.5418(2) 0.0360(5) Uani 1 1 d . . . . .
C11 C 0.5366(3) 0.8447(2) 0.4708(3) 0.0392(6) Uani 1 1 d . . . . .
H11 H 0.4580 0.8324 0.4936 0.047 Uiso 1 1 calc R U . . .
C12 C 0.5628(3) 0.8132(2) 0.3667(3) 0.0417(6) Uani 1 1 d . . . . .
H12 H 0.5030 0.7811 0.3184 0.050 Uiso 1 1 calc R U . . .
C13 C 0.6779(3) 0.8293(2) 0.3337(2) 0.0388(6) Uani 1 1 d . . . . .
C14 C 0.7610(3) 0.8801(2) 0.4053(3) 0.0410(7) Uani 1 1 d . . . . .
H14 H 0.8402 0.8934 0.3845 0.049 Uiso 1 1 calc R U . . .
C15 C 0.7259(3) 0.9110(2) 0.5075(2) 0.0387(6) Uani 1 1 d . . . . .
H15 H 0.7820 0.9472 0.5553 0.046 Uiso 1 1 calc R U . . .
C16 C 0.7095(3) 0.7901(2) 0.2242(3) 0.0426(7) Uani 1 1 d . . . . .
C17 C 0.8673(4) 0.7626(3) 0.1065(3) 0.0602(10) Uani 1 1 d . . . . .
H17A H 0.9395 0.7982 0.0870 0.072 Uiso 1 1 calc R U . . .
H17B H 0.8017 0.7711 0.0445 0.072 Uiso 1 1 calc R U . . .
C18 C 0.8987(4) 0.6612(4) 0.1170(4) 0.0654(11) Uani 1 1 d . . . . .
H18A H 0.9645 0.6526 0.1775 0.098 Uiso 1 1 calc R U . . .
H18B H 0.9254 0.6386 0.0458 0.098 Uiso 1 1 calc R U . . .
H18C H 0.8269 0.6256 0.1346 0.098 Uiso 1 1 calc R U . . .
O11 O 0.6357(2) 0.75243(19) 0.1575(2) 0.0561(6) Uani 1 1 d . . . . .
O12 O 0.8272(2) 0.8004(2) 0.2103(2) 0.0558(6) Uani 1 1 d . . . . .
N21 N 0.7587(2) 0.87461(17) 0.7738(2) 0.0343(5) Uani 1 1 d . . . . .
C21 C 0.7898(3) 0.7852(2) 0.7574(3) 0.0390(6) Uani 1 1 d . . . . .
H21 H 0.7310 0.7444 0.7198 0.047 Uiso 1 1 calc R U . . .
C22 C 0.9036(3) 0.7493(2) 0.7925(3) 0.0405(7) Uani 1 1 d . . . . .
H22 H 0.9218 0.6851 0.7800 0.049 Uiso 1 1 calc R U . . .
C23 C 0.9902(3) 0.8080(2) 0.8459(2) 0.0363(6) Uani 1 1 d . . . . .
C24 C 0.9587(3) 0.9005(2) 0.8639(3) 0.0398(6) Uani 1 1 d . . . . .
H24 H 1.0162 0.9425 0.9012 0.048 Uiso 1 1 calc R U . . .
C25 C 0.8429(2) 0.9312(2) 0.8273(2) 0.0391(5) Uani 1 1 d . . . . .
H25 H 0.8221 0.9948 0.8404 0.047 Uiso 1 1 calc R U . . .
C26 C 1.1163(3) 0.7751(2) 0.8838(3) 0.0401(6) Uani 1 1 d . . . . .
C27 C 1.2453(3) 0.6412(3) 0.9114(3) 0.0510(8) Uani 1 1 d . . . . .
H27A H 1.2693 0.6519 0.9925 0.061 Uiso 1 1 calc R U . . .
H27B H 1.3076 0.6697 0.8676 0.061 Uiso 1 1 calc R U . . .
C28 C 1.2336(3) 0.5385(3) 0.8871(4) 0.0577(9) Uani 1 1 d . . . . .
H28A H 1.1724 0.5112 0.9317 0.087 Uiso 1 1 calc R U . . .
H28B H 1.3123 0.5077 0.9068 0.087 Uiso 1 1 calc R U . . .
H28C H 1.2085 0.5292 0.8068 0.087 Uiso 1 1 calc R U . . .
O21 O 1.1256(2) 0.68229(18) 0.8784(2) 0.0462(6) Uani 1 1 d . . . . .
O22 O 1.1993(2) 0.8276(2) 0.9125(3) 0.0625(7) Uani 1 1 d . . . . .
N31 N 0.5346(2) 0.95832(17) 0.8758(2) 0.0344(5) Uani 1 1 d . . . . .
C31 C 0.5110(3) 0.8906(2) 0.9488(2) 0.0341(5) Uani 1 1 d . . . . .
H31 H 0.5407 0.8290 0.9373 0.041 Uiso 1 1 calc R U . . .
C32 C 0.4450(2) 0.90641(19) 1.0407(2) 0.0345(6) Uani 1 1 d . . . . .
H32 H 0.4295 0.8568 1.0907 0.041 Uiso 1 1 calc R U . . .
C33 C 0.4024(2) 0.9967(2) 1.0573(2) 0.0339(5) Uani 1 1 d . . . . .
C34 C 0.4320(3) 1.0679(2) 0.9852(3) 0.0385(6) Uani 1 1 d . . . . .
H34 H 0.4072 1.1308 0.9970 0.046 Uiso 1 1 calc R U . . .
C35 C 0.4975(3) 1.0459(2) 0.8966(3) 0.0369(6) Uani 1 1 d . . . . .
H35 H 0.5176 1.0951 0.8478 0.044 Uiso 1 1 calc R U . . .
C36 C 0.3213(3) 1.0204(2) 1.1457(3) 0.0393(6) Uani 1 1 d . . . . .
C37 C 0.2305(4) 0.9677(3) 1.3049(3) 0.0542(8) Uani 1 1 d . . . . .
H37A H 0.2451 1.0325 1.3333 0.065 Uiso 1 1 calc R U . . .
H37B H 0.2523 0.9239 1.3681 0.065 Uiso 1 1 calc R U . . .
C38 C 0.0988(4) 0.9565(3) 1.2660(4) 0.0709(11) Uani 1 1 d . . . . .
H38A H 0.0756 1.0024 1.2064 0.106 Uiso 1 1 calc R U . . .
H38B H 0.0503 0.9672 1.3294 0.106 Uiso 1 1 calc R U . . .
H38C H 0.0840 0.8928 1.2367 0.106 Uiso 1 1 calc R U . . .
O31 O 0.2713(3) 1.09581(17) 1.1498(2) 0.0565(6) Uani 1 1 d . . . . .
O32 O 0.3082(2) 0.94952(14) 1.21596(18) 0.0419(5) Uani 1 1 d . . . . .
N41 N 0.4067(2) 0.97860(18) 0.6544(2) 0.0360(5) Uani 1 1 d . . . . .
C41 C 0.3094(2) 0.9402(2) 0.6959(3) 0.0446(7) Uani 1 1 d . . . . .
H41 H 0.3210 0.8879 0.7454 0.054 Uiso 1 1 calc R U . . .
C42 C 0.1928(3) 0.9744(3) 0.6691(3) 0.0500(8) Uani 1 1 d . . . . .
H42 H 0.1256 0.9461 0.7002 0.060 Uiso 1 1 calc R U . . .
C43 C 0.1750(3) 1.0493(3) 0.5975(3) 0.0455(7) Uani 1 1 d . . . . .
C44 C 0.2750(3) 1.0909(2) 0.5564(3) 0.0412(6) Uani 1 1 d . . . . .
H44 H 0.2656 1.1446 0.5089 0.049 Uiso 1 1 calc R U . . .
C45 C 0.3889(3) 1.0525(2) 0.5860(2) 0.0371(6) Uani 1 1 d . . . . .
H45 H 0.4575 1.0801 0.5564 0.045 Uiso 1 1 calc R U . . .
C46 C 0.0462(4) 1.0792(4) 0.5659(4) 0.0735(13) Uani 1 1 d . . . . .
O41 O -0.0389(7) 1.0550(7) 0.6111(6) 0.080(2) Uani 0.6 1 d D . P A 1
O42 O 0.0322(7) 1.1413(5) 0.4944(9) 0.065(2) Uani 0.6 1 d D . P A 1
C47 C -0.0909(7) 1.1720(7) 0.4602(10) 0.073(3) Uani 0.6 1 d D . P A 1
H47A H -0.1469 1.1420 0.5095 0.088 Uiso 0.6 1 calc R U P A 1
H47B H -0.1145 1.1505 0.3821 0.088 Uiso 0.6 1 calc R U P A 1
C48 C -0.1052(9) 1.2732(7) 0.4652(11) 0.093(3) Uani 0.6 1 d D . P A 1
H48A H -0.0968 1.2936 0.5441 0.140 Uiso 0.6 1 calc R U P A 1
H48B H -0.1860 1.2908 0.4300 0.140 Uiso 0.6 1 calc R U P A 1
H48C H -0.0425 1.3036 0.4251 0.140 Uiso 0.6 1 calc R U P A 1
O41' O -0.0345(9) 1.0125(9) 0.5660(14) 0.092(4) Uani 0.4 1 d D . P A 2
O42' O 0.0495(10) 1.1785(8) 0.5214(11) 0.062(3) Uani 0.4 1 d D . P A 2
C47' C -0.0635(11) 1.2395(12) 0.5091(13) 0.080(4) Uani 0.4 1 d D . P A 2
H47C H -0.1035 1.2412 0.5799 0.096 Uiso 0.4 1 calc R U P A 2
H47D H -0.0441 1.3046 0.4872 0.096 Uiso 0.4 1 calc R U P A 2
C48' C -0.1383(16) 1.1928(15) 0.4210(13) 0.095(5) Uani 0.4 1 d D . P A 2
H48D H -0.0972 1.1934 0.3517 0.143 Uiso 0.4 1 calc R U P A 2
H48E H -0.2166 1.2255 0.4076 0.143 Uiso 0.4 1 calc R U P A 2
H48F H -0.1522 1.1277 0.4432 0.143 Uiso 0.4 1 calc R U P A 2

loop_
_atom_site_aniso_label
_atom_site_aniso_U_11
_atom_site_aniso_U_22
_atom_site_aniso_U_33
_atom_site_aniso_U_23
_atom_site_aniso_U_13
_atom_site_aniso_U_12
Ni1 0.02951(14) 0.02964(15) 0.03640(16) -0.00086(15) 0.00495(11) -0.00077(14)
N1 0.0354(12) 0.0325(13) 0.0453(14) -0.0001(10) 0.0058(10) -0.0031(10)
C1 0.0310(13) 0.0370(16) 0.0468(17) 0.0066(13) 0.0049(12) 0.0008(12)
S1 0.0703(6) 0.0397(5) 0.1031(9) -0.0076(5) -0.0012(6) -0.0175(4)
N2 0.0381(12) 0.0326(12) 0.0459(14) -0.0001(10) 0.0066(10) -0.0039(10)
C2 0.0379(14) 0.0434(17) 0.0386(15) -0.0030(13) 0.0107(12) -0.0052(13)
S2 0.0917(8) 0.0509(5) 0.0748(7) -0.0261(5) 0.0295(6) -0.0310(5)
N11 0.0368(12) 0.0350(11) 0.0363(12) -0.0022(9) 0.0040(9) -0.0013(9)
C11 0.0338(13) 0.0432(16) 0.0399(15) -0.0032(12) -0.0001(11) -0.0028(12)
C12 0.0414(15) 0.0436(17) 0.0390(15) -0.0015(13) -0.0015(12) -0.0023(13)
C13 0.0475(16) 0.0343(14) 0.0345(14) -0.0015(11) 0.0029(12) 0.0006(12)
C14 0.0393(14) 0.0452(17) 0.0392(15) -0.0008(13) 0.0065(12) -0.0059(13)
C15 0.0385(13) 0.0422(17) 0.0362(13) -0.0033(12) 0.0073(10) -0.0069(12)
C16 0.0534(17) 0.0368(15) 0.0373(15) 0.0002(12) 0.0025(13) 0.0031(13)
C17 0.078(3) 0.066(2) 0.0409(18) -0.0123(17) 0.0255(17) -0.010(2)
C18 0.063(2) 0.078(3) 0.057(2) -0.004(2) 0.0151(19) 0.008(2)
O11 0.0619(15) 0.0589(15) 0.0459(13) -0.0171(11) -0.0030(11) 0.0077(12)
O12 0.0625(14) 0.0680(16) 0.0400(12) -0.0126(11) 0.0204(10) -0.0135(13)
N21 0.0309(11) 0.0340(13) 0.0382(12) -0.0006(9) 0.0048(9) 0.0015(9)
C21 0.0325(13) 0.0293(14) 0.0549(17) -0.0022(12) 0.0027(12) -0.0009(11)
C22 0.0319(14) 0.0347(15) 0.0551(18) 0.0005(13) 0.0048(13) -0.0003(11)
C23 0.0350(13) 0.0373(15) 0.0371(14) 0.0083(11) 0.0070(11) -0.0007(11)
C24 0.0396(14) 0.0383(16) 0.0403(14) 0.0010(11) -0.0015(11) -0.0031(11)
C25 0.0420(13) 0.0331(13) 0.0414(13) -0.0037(14) 0.0006(10) 0.0021(13)
C26 0.0355(15) 0.0417(17) 0.0428(16) 0.0072(13) 0.0023(12) -0.0022(12)
C27 0.0351(15) 0.057(2) 0.060(2) 0.0008(17) -0.0026(14) 0.0129(14)
C28 0.0498(19) 0.056(2) 0.066(2) 0.0097(18) -0.0038(17) 0.0128(16)
O21 0.0318(11) 0.0484(13) 0.0574(15) 0.0023(11) 0.0001(10) 0.0075(9)
O22 0.0390(12) 0.0540(15) 0.091(2) 0.0057(14) -0.0130(12) -0.0066(11)
N31 0.0351(11) 0.0323(11) 0.0359(12) -0.0013(9) 0.0043(10) 0.0021(9)
C31 0.0348(13) 0.0301(12) 0.0376(14) 0.0001(11) 0.0037(11) 0.0040(10)
C32 0.0357(12) 0.0318(16) 0.0360(13) 0.0006(10) 0.0039(10) 0.0023(10)
C33 0.0333(13) 0.0332(14) 0.0347(13) -0.0001(11) 0.0014(11) 0.0014(11)
C34 0.0417(15) 0.0297(13) 0.0444(15) 0.0008(12) 0.0053(12) 0.0042(11)
C35 0.0406(14) 0.0303(13) 0.0404(15) 0.0023(11) 0.0076(12) 0.0007(11)
C36 0.0411(15) 0.0357(15) 0.0419(15) -0.0018(12) 0.0076(12) 0.0024(12)
C37 0.068(2) 0.0501(19) 0.0484(18) -0.0032(15) 0.0274(16) 0.0020(17)
C38 0.059(2) 0.062(2) 0.097(3) 0.003(2) 0.033(2) 0.0028(18)
O31 0.0699(16) 0.0415(13) 0.0622(16) 0.0024(11) 0.0277(13) 0.0154(11)
O32 0.0498(11) 0.0368(12) 0.0413(10) 0.0008(8) 0.0154(9) 0.0005(8)
N41 0.0297(11) 0.0390(13) 0.0392(12) 0.0003(10) 0.0032(9) -0.0018(10)
C41 0.0318(13) 0.050(2) 0.0526(16) 0.0093(15) 0.0062(12) -0.0010(13)
C42 0.0327(14) 0.064(2) 0.0540(19) 0.0078(16) 0.0081(13) -0.0031(14)
C43 0.0331(15) 0.058(2) 0.0455(17) -0.0006(15) 0.0055(13) 0.0018(14)
C44 0.0395(15) 0.0420(16) 0.0413(16) 0.0004(12) 0.0006(12) 0.0018(12)
C45 0.0335(13) 0.0392(15) 0.0386(14) 0.0001(12) 0.0031(11) -0.0011(11)
C46 0.040(2) 0.111(4) 0.070(3) 0.031(3) 0.0070(19) 0.018(2)
O41 0.035(3) 0.133(8) 0.074(4) 0.024(4) 0.011(3) 0.018(4)
O42 0.040(3) 0.053(4) 0.100(6) 0.007(4) -0.004(3) 0.009(3)
C47 0.042(4) 0.076(6) 0.097(7) 0.018(5) -0.020(4) 0.026(4)
C48 0.070(6) 0.085(7) 0.123(8) 0.018(6) 0.002(5) 0.048(5)
O41' 0.025(4) 0.091(8) 0.159(14) 0.030(7) -0.001(6) -0.007(5)
O42' 0.052(6) 0.065(7) 0.070(6) 0.017(5) 0.009(4) 0.030(5)
C47' 0.061(8) 0.078(10) 0.099(10) 0.013(8) 0.000(7) 0.015(7)
C48' 0.089(12) 0.117(15) 0.078(10) 0.012(9) -0.003(8) -0.001(10)

loop_
_atom_type_symbol
_atom_type_description
_atom_type_scat_dispersion_real
_atom_type_scat_dispersion_imag
_atom_type_scat_source
C C 0.0033 0.0016 'International Tables Vol C Tables 4.2.6.8 and 6.1.1.4'
H H 0.0000 0.0000 'International Tables Vol C Tables 4.2.6.8 and 6.1.1.4'
N N 0.0061 0.0033 'International Tables Vol C Tables 4.2.6.8 and 6.1.1.4'
O O 0.0106 0.0060 'International Tables Vol C Tables 4.2.6.8 and 6.1.1.4'
S S 0.1246 0.1234 'International Tables Vol C Tables 4.2.6.8 and 6.1.1.4'
Ni Ni 0.3393 1.1124 'International Tables Vol C Tables 4.2.6.8 and 6.1.1.4'

loop_
_geom_angle_atom_site_label_1
_geom_angle_atom_site_label_2
_geom_angle_atom_site_label_3
_geom_angle
N1 Ni1 N2 177.62(11)
N1 Ni1 N41 90.25(10)
N2 Ni1 N41 90.29(10)
N1 Ni1 N11 89.91(10)
N2 Ni1 N11 87.75(10)
N41 Ni1 N11 91.61(9)
N1 Ni1 N21 88.88(10)
N2 Ni1 N21 90.68(10)
N41 Ni1 N21 177.13(10)
N11 Ni1 N21 91.12(9)
N1 Ni1 N31 91.36(10)
N2 Ni1 N31 91.00(10)
N41 Ni1 N31 84.88(9)
N11 Ni1 N31 176.28(9)
N21 Ni1 N31 92.40(9)
C1 N1 Ni1 158.8(3)
N1 C1 S1 176.8(3)
C2 N2 Ni1 161.1(3)
N2 C2 S2 179.6(3)
C15 N11 C11 117.8(3)
C15 N11 Ni1 119.72(19)
C11 N11 Ni1 122.2(2)
N11 C11 C12 123.1(3)
C11 C12 C13 118.8(3)
C12 C13 C14 118.5(3)
C12 C13 C16 119.1(3)
C14 C13 C16 122.4(3)
C15 C14 C13 118.7(3)
N11 C15 C14 122.9(3)
O11 C16 O12 124.7(3)
O11 C16 C13 122.9(3)
O12 C16 C13 112.4(3)
O12 C17 C18 112.0(3)
C16 O12 C17 116.4(3)
C21 N21 C25 117.6(3)
C21 N21 Ni1 120.3(2)
C25 N21 Ni1 122.1(2)
N21 C21 C22 123.1(3)
C23 C22 C21 119.0(3)
C22 C23 C24 118.3(3)
C22 C23 C26 122.2(3)
C24 C23 C26 119.5(3)
C25 C24 C23 119.4(3)
N21 C25 C24 122.5(3)
O22 C26 O21 124.8(3)
O22 C26 C23 123.4(3)
O21 C26 C23 111.8(3)
O21 C27 C28 106.3(3)
C26 O21 C27 117.2(3)
C31 N31 C35 117.6(2)
C31 N31 Ni1 121.37(19)
C35 N31 Ni1 118.8(2)
N31 C31 C32 123.1(3)
C33 C32 C31 118.1(3)
C34 C33 C32 118.9(3)
C34 C33 C36 117.9(3)
C32 C33 C36 123.1(3)
C35 C34 C33 119.0(3)
N31 C35 C34 123.1(3)
O31 C36 O32 124.8(3)
O31 C36 C33 122.5(3)
O32 C36 C33 112.7(2)
O32 C37 C38 112.5(3)
C36 O32 C37 115.7(2)
C45 N41 C41 118.1(3)
C45 N41 Ni1 123.2(2)
C41 N41 Ni1 118.5(2)
N41 C41 C42 122.1(3)
C43 C42 C41 119.4(3)
C42 C43 C44 119.0(3)
C42 C43 C46 117.0(3)
C44 C43 C46 124.0(3)
C43 C44 C45 118.4(3)
N41 C45 C44 122.9(3)
O41 C46 O42 118.5(6)
O41 C46 C43 125.5(5)
O42 C46 C43 115.6(5)
O41' C46 C43 115.2(7)
O41' C46 O42' 136.2(8)
C43 C46 O42' 107.4(5)
C46 O42 C47 117.6(8)
O42 C47 C48 113.0(9)
C46 O42' C47' 121.5(11)
C48' C47' O42' 102.4(15)

loop_
_geom_bond_atom_site_label_1
_geom_bond_atom_site_label_2
_geom_bond_distance
Ni1 N1 2.034(3)
Ni1 N2 2.054(3)
Ni1 N41 2.125(2)
Ni1 N11 2.130(2)
Ni1 N21 2.144(2)
Ni1 N31 2.148(2)
N1 C1 1.154(4)
C1 S1 1.624(3)
N2 C2 1.163(4)
C2 S2 1.622(3)
N11 C15 1.334(4)
N11 C11 1.346(4)
C11 C12 1.377(5)
C12 C13 1.385(4)
C13 C14 1.392(4)
C13 C16 1.492(4)
C14 C15 1.386(4)
C16 O11 1.206(4)
C16 O12 1.334(4)
C17 O12 1.458(4)
C17 C18 1.485(7)
N21 C21 1.336(4)
N21 C25 1.342(4)
C21 C22 1.382(4)
C22 C23 1.377(4)
C23 C24 1.382(4)
C23 C26 1.495(4)
C24 C25 1.380(4)
C26 O22 1.205(4)
C26 O21 1.325(4)
C27 O21 1.462(4)
C27 C28 1.492(5)
N31 C31 1.341(4)
N31 C35 1.342(4)
C31 C32 1.392(4)
C32 C33 1.388(4)
C33 C34 1.387(4)
C33 C36 1.487(4)
C34 C35 1.374(4)
C36 O31 1.209(4)
C36 O32 1.327(4)
C37 O32 1.451(4)
C37 C38 1.489(6)
N41 C45 1.333(4)
N41 C41 1.341(4)
C41 C42 1.383(4)
C42 C43 1.366(5)
C43 C44 1.384(5)
C43 C46 1.496(5)
C44 C45 1.385(4)
C46 O41 1.178(9)
C46 O42 1.226(10)
C46 O41' 1.301(13)
C46 O42' 1.511(13)
O42 C47 1.447(9)
C47 C48 1.450(12)
O42' C47' 1.514(15)
C47' C48' 1.434(17)

loop_
_geom_hbond_atom_site_label_D
_geom_hbond_atom_site_label_H
_geom_hbond_atom_site_label_A
_geom_hbond_distance_DH
_geom_hbond_distance_HA
_geom_hbond_distance_DA
_geom_hbond_angle_DHA
_geom_hbond_site_symmetry_A
C12 H12 S1 0.95 3.00 3.871(3) 153.7 2_646
C15 H15 O41 0.95 2.54 3.439(10) 158.2 1_655
C15 H15 O41' 0.95 2.22 3.032(11) 142.9 1_655
C21 H21 N2 0.95 2.52 3.069(4) 116.6 .
C25 H25 N1 0.95 2.56 3.043(4) 112.0 .
C34 H34 O11 0.95 2.54 3.177(4) 124.8 2_656
C35 H35 N1 0.95 2.56 3.122(4) 117.8 .
C38 H38C S1 0.98 2.96 3.673(5) 130.9 2_647
C41 H41 N2 0.95 2.54 3.053(4) 114.1 .
C41 H41 O22 0.95 2.65 3.365(4) 132.3 1_455
C45 H45 N1 0.95 2.62 3.094(4) 110.9 .
C45 H45 S2 0.95 2.98 3.768(3) 140.7 2_656
C47' H47C S1 0.99 2.83 3.809(16) 170.8 1_455
C48' H48E S2 0.98 3.00 3.559(16) 117.7 2_556
C48' H48F O41' 0.98 2.48 3.24(2) 134.3 .
